data_4073054
loop_
_publ_author_name
'Liu, Xinli'
'Shang, Xiaomin'
'Tang, Tao'
'Hu, Ninghai'
'Pei, Fengkui'
'Cui, Dongmei'
'Chen, Xuesi'
'Jing, Xiabin'

_publ_section_title
;
 Achiral Lanthanide Alkyl Complexes Bearing N,O Multidentate Ligands.
 Synthesis and Catalysis of Highly Heteroselective Ring-Opening
 Polymerization ofrac-Lactide
;
_journal_issue 10
_journal_name_full Organometallics
_journal_page_first 2747
_journal_paper_doi 10.1021/om0700359
_journal_volume 26
_journal_year 2007
_chemical_formula_sum 'C45.5 H72.5 N2 O3 Si Y'
_chemical_formula_weight 812.56
_chemical_name_systematic
; 
 ? 
;
_space_group_IT_number 2
_symmetry_cell_setting triclinic
_symmetry_space_group_name_Hall '-P 1'
_symmetry_space_group_name_H-M 'P -1'
_atom_sites_solution_hydrogens geom
_atom_sites_solution_primary direct
_atom_sites_solution_secondary difmap
_audit_creation_method SHELXL-97
_cell_angle_alpha 85.358(3)
_cell_angle_beta 85.947(3)
_cell_angle_gamma 74.225(3)
_cell_formula_units_Z 2
_cell_length_a 9.6989(15)
_cell_length_b 15.599(3)
_cell_length_c 16.787(3)
_cell_measurement_reflns_used 917
_cell_measurement_temperature 187(2)
_cell_measurement_theta_max 0.00
_cell_measurement_theta_min 0.00
_cell_volume 2432.9(7)
_computing_cell_refinement 'Bruker SMART'
_computing_data_collection 'Bruker SMART'
_computing_data_reduction 'Bruker SAINT'
_computing_molecular_graphics 'Bruker SHELXTL'
_computing_publication_material 'Bruker SHELXTL'
_computing_structure_refinement 'SHELXL-97 (Sheldrick, 1997)'
_computing_structure_solution 'SHELXS-97 (Sheldrick, 1990)'
_diffrn_ambient_temperature 187(2)
_diffrn_measured_fraction_theta_full 0.983
_diffrn_measured_fraction_theta_max 0.983
_diffrn_measurement_device_type 'CCD area detector'
_diffrn_measurement_method 'phi and omega scans'
_diffrn_radiation_monochromator graphite
_diffrn_radiation_source 'fine-focus sealed tube'
_diffrn_radiation_type MoK\a
_diffrn_radiation_wavelength 0.71073
_diffrn_reflns_av_R_equivalents 0.0750
_diffrn_reflns_av_sigmaI/netI 0.1822
_diffrn_reflns_limit_h_max 11
_diffrn_reflns_limit_h_min -10
_diffrn_reflns_limit_k_max 18
_diffrn_reflns_limit_k_min -17
_diffrn_reflns_limit_l_max 17
_diffrn_reflns_limit_l_min -20
_diffrn_reflns_number 13332
_diffrn_reflns_theta_full 25.25
_diffrn_reflns_theta_max 25.25
_diffrn_reflns_theta_min 1.36
_exptl_absorpt_coefficient_mu 1.259
_exptl_absorpt_correction_T_max 0.9328
_exptl_absorpt_correction_T_min 0.7298
_exptl_absorpt_correction_type multi-scan
_exptl_crystal_density_diffrn 1.109
_exptl_crystal_density_method 'not measured'
_exptl_crystal_F_000 873
_exptl_crystal_size_max 0.27
_exptl_crystal_size_mid 0.14
_exptl_crystal_size_min 0.06
_refine_diff_density_max 0.947
_refine_diff_density_min -0.495
_refine_diff_density_rms 0.099
_refine_ls_extinction_method none
_refine_ls_goodness_of_fit_ref 0.972
_refine_ls_hydrogen_treatment constr
_refine_ls_matrix_type full
_refine_ls_number_parameters 488
_refine_ls_number_reflns 8663
_refine_ls_number_restraints 0
_refine_ls_restrained_S_all 0.972
_refine_ls_R_factor_all 0.1674
_refine_ls_R_factor_gt 0.0795
_refine_ls_shift/su_max 0.001
_refine_ls_shift/su_mean 0.000
_refine_ls_structure_factor_coef Fsqd
_refine_ls_weighting_details 'calc w=1/[\s^2^(Fo^2^)+(0.0865P)^2^+0.0000P] where P=(Fo^2^+2Fc^2^)/3'
_refine_ls_weighting_scheme calc
_refine_ls_wR_factor_gt 0.1633
_refine_ls_wR_factor_ref 0.2061
_reflns_number_gt 4519
_reflns_number_total 8663
_reflns_threshold_expression >2sigma(I)
_cod_data_source_file om0700359si20070311_045755.cif
_cod_data_source_block q165
_cod_depositor_comments
;
The following automatic conversions were performed:

'_symmetry_cell_setting' value 'Triclinic' changed to 'triclinic'
according to /home/saulius/struct/CIF-dictionaries/cif_core.dic
dictionary named 'cif_core.dic' version 2.4.1 from
2010-06-29.

'_exptl_absorpt_correction_type' value 'Multi-scan'
changed to 'multi-scan' according to
/home/saulius/struct/CIF-dictionaries/cif_core.dic dictionary named
'cif_core.dic' version 2.4.1 from 2010-06-29.

Automatic conversion script
Id: cif_fix_values 1715 2011-07-08 13:25:40Z adriana 
;
_cod_original_sg_symbol_H-M P-1
_cod_original_formula_sum 'C45.50 H72.50 N2 O3 Si Y'
_cod_database_code 4073054

loop_
_symmetry_equiv_pos_as_xyz
'x, y, z'
'-x, -y, -z'

loop_
_atom_site_label
_atom_site_type_symbol
_atom_site_fract_x
_atom_site_fract_y
_atom_site_fract_z
_atom_site_U_iso_or_equiv
_atom_site_adp_type
_atom_site_occupancy
_atom_site_symmetry_multiplicity
_atom_site_calc_flag
_atom_site_refinement_flags
_atom_site_disorder_assembly
_atom_site_disorder_group
Y Y 0.51646(7) 0.62762(4) 0.73236(4) 0.0290(2) Uani 1 1 d . . .
Si Si 0.7635(2) 0.77266(13) 0.67317(12) 0.0384(5) Uani 1 1 d . . .
N1 N 0.5895(6) 0.5286(4) 0.8573(3) 0.0331(14) Uani 1 1 d . . .
N2 N 0.3372(5) 0.5368(3) 0.7813(3) 0.0271(13) Uani 1 1 d . . .
O1 O 0.4282(5) 0.6756(3) 0.6045(3) 0.0451(13) Uani 1 1 d . . .
O2 O 0.6142(4) 0.5048(3) 0.6762(3) 0.0341(11) Uani 1 1 d . . .
O3 O 0.3361(4) 0.7266(3) 0.7748(3) 0.0342(11) Uani 1 1 d . . .
C1 C 0.1879(6) 0.5965(4) 0.7769(4) 0.0301(16) Uani 1 1 d . . .
H1A H 0.1201 0.5591 0.7877 0.036 Uiso 1 1 calc R . .
H1B H 0.1752 0.6231 0.7215 0.036 Uiso 1 1 calc R . .
C2 C 0.1461(7) 0.6719(4) 0.8336(4) 0.0295(16) Uani 1 1 d . . .
C3 C 0.0300(6) 0.6779(4) 0.8884(4) 0.0286(16) Uani 1 1 d . . .
H3 H -0.0180 0.6320 0.8928 0.034 Uiso 1 1 calc R . .
C4 C -0.0172(7) 0.7490(5) 0.9365(4) 0.0316(16) Uani 1 1 d . . .
C5 C -0.1473(7) 0.7627(5) 0.9961(4) 0.0341(17) Uani 1 1 d . . .
C6 C -0.2150(8) 0.6844(5) 1.0009(5) 0.051(2) Uani 1 1 d . . .
H6A H -0.2505 0.6796 0.9487 0.076 Uiso 1 1 calc R . .
H6B H -0.2949 0.6945 1.0412 0.076 Uiso 1 1 calc R . .
H6C H -0.1428 0.6290 1.0159 0.076 Uiso 1 1 calc R . .
C7 C -0.2595(7) 0.8479(5) 0.9692(4) 0.046(2) Uani 1 1 d . . .
H7A H -0.2198 0.8992 0.9702 0.069 Uiso 1 1 calc R . .
H7B H -0.3451 0.8560 1.0055 0.069 Uiso 1 1 calc R . .
H7C H -0.2854 0.8430 0.9147 0.069 Uiso 1 1 calc R . .
C8 C -0.1015(8) 0.7724(5) 1.0809(4) 0.047(2) Uani 1 1 d . . .
H8A H -0.0311 0.7174 1.0987 0.070 Uiso 1 1 calc R . .
H8B H -0.1858 0.7832 1.1183 0.070 Uiso 1 1 calc R . .
H8C H -0.0587 0.8227 1.0793 0.070 Uiso 1 1 calc R . .
C9 C 0.0573(7) 0.8146(4) 0.9272(4) 0.0316(16) Uani 1 1 d . . .
H9 H 0.0258 0.8640 0.9597 0.038 Uiso 1 1 calc R . .
C10 C 0.1735(7) 0.8127(4) 0.8740(4) 0.0298(16) Uani 1 1 d . . .
C11 C 0.2436(7) 0.8893(5) 0.8634(4) 0.0367(18) Uani 1 1 d . . .
C12 C 0.4039(7) 0.8559(5) 0.8843(5) 0.054(2) Uani 1 1 d . . .
H12A H 0.4104 0.8312 0.9399 0.081 Uiso 1 1 calc R . .
H12B H 0.4476 0.9060 0.8777 0.081 Uiso 1 1 calc R . .
H12C H 0.4547 0.8096 0.8486 0.081 Uiso 1 1 calc R . .
C13 C 0.2321(8) 0.9300(5) 0.7767(4) 0.051(2) Uani 1 1 d . . .
H13A H 0.2810 0.8842 0.7400 0.077 Uiso 1 1 calc R . .
H13B H 0.2772 0.9795 0.7706 0.077 Uiso 1 1 calc R . .
H13C H 0.1308 0.9523 0.7644 0.077 Uiso 1 1 calc R . .
C14 C 0.1717(8) 0.9650(5) 0.9174(4) 0.046(2) Uani 1 1 d . . .
H14A H 0.0707 0.9887 0.9050 0.069 Uiso 1 1 calc R . .
H14B H 0.2203 1.0127 0.9084 0.069 Uiso 1 1 calc R . .
H14C H 0.1781 0.9422 0.9736 0.069 Uiso 1 1 calc R . .
C15 C 0.2216(7) 0.7370(4) 0.8267(4) 0.0273(15) Uani 1 1 d . . .
C16 C 0.3587(6) 0.4956(4) 0.8630(4) 0.0309(16) Uani 1 1 d . . .
H16A H 0.3239 0.4413 0.8681 0.037 Uiso 1 1 calc R . .
H16B H 0.3003 0.5377 0.9013 0.037 Uiso 1 1 calc R . .
C17 C 0.5124(7) 0.4709(4) 0.8851(4) 0.0331(17) Uani 1 1 d . . .
C18 C 0.5697(8) 0.3971(5) 0.9368(4) 0.0379(18) Uani 1 1 d . . .
H18 H 0.5132 0.3578 0.9557 0.045 Uiso 1 1 calc R . .
C19 C 0.7058(8) 0.3813(5) 0.9601(4) 0.0419(19) Uani 1 1 d . . .
H19 H 0.7456 0.3306 0.9948 0.050 Uiso 1 1 calc R . .
C20 C 0.7859(8) 0.4399(5) 0.9329(4) 0.0433(19) Uani 1 1 d . . .
H20 H 0.8810 0.4308 0.9490 0.052 Uiso 1 1 calc R . .
C21 C 0.7252(7) 0.5109(5) 0.8825(4) 0.0349(17) Uani 1 1 d . . .
H21 H 0.7812 0.5505 0.8637 0.042 Uiso 1 1 calc R . .
C22 C 0.7151(7) 0.6931(5) 0.7474(4) 0.0390(18) Uani 1 1 d . . .
H22A H 0.6954 0.7224 0.7987 0.047 Uiso 1 1 calc R . .
H22B H 0.8021 0.6427 0.7540 0.047 Uiso 1 1 calc R . .
C23 C 0.8518(9) 0.7121(6) 0.5828(5) 0.073(3) Uani 1 1 d . . .
H23A H 0.9273 0.6592 0.5996 0.109 Uiso 1 1 calc R . .
H23B H 0.8940 0.7518 0.5466 0.109 Uiso 1 1 calc R . .
H23C H 0.7801 0.6937 0.5549 0.109 Uiso 1 1 calc R . .
C24 C 0.6012(8) 0.8623(5) 0.6421(5) 0.055(2) Uani 1 1 d . . .
H24A H 0.5336 0.8353 0.6195 0.083 Uiso 1 1 calc R . .
H24B H 0.6300 0.9039 0.6016 0.083 Uiso 1 1 calc R . .
H24C H 0.5550 0.8946 0.6887 0.083 Uiso 1 1 calc R . .
C25 C 0.8913(8) 0.8307(5) 0.7067(5) 0.065(3) Uani 1 1 d . . .
H25A H 0.8508 0.8616 0.7550 0.097 Uiso 1 1 calc R . .
H25B H 0.9082 0.8742 0.6643 0.097 Uiso 1 1 calc R . .
H25C H 0.9823 0.7868 0.7184 0.097 Uiso 1 1 calc R . .
C26 C 0.4875(10) 0.6352(6) 0.5296(4) 0.067(3) Uani 1 1 d . . .
H26A H 0.4346 0.5930 0.5152 0.080 Uiso 1 1 calc R . .
H26B H 0.5904 0.6033 0.5331 0.080 Uiso 1 1 calc R . .
C27 C 0.4666(11) 0.7143(7) 0.4705(5) 0.083(3) Uani 1 1 d . . .
H27A H 0.4577 0.6967 0.4161 0.100 Uiso 1 1 calc R . .
H27B H 0.5491 0.7405 0.4692 0.100 Uiso 1 1 calc R . .
C28 C 0.3307(11) 0.7808(6) 0.4978(5) 0.084(3) Uani 1 1 d . . .
H28A H 0.3436 0.8418 0.4952 0.101 Uiso 1 1 calc R . .
H28B H 0.2501 0.7809 0.4648 0.101 Uiso 1 1 calc R . .
C29 C 0.3052(8) 0.7480(5) 0.5830(4) 0.055(2) Uani 1 1 d . . .
H29A H 0.2923 0.7970 0.6191 0.066 Uiso 1 1 calc R . .
H29B H 0.2173 0.7268 0.5880 0.066 Uiso 1 1 calc R . .
C30 C 0.3561(7) 0.4667(4) 0.7237(4) 0.0329(17) Uani 1 1 d . . .
H30A H 0.3454 0.4959 0.6691 0.039 Uiso 1 1 calc R . .
H30B H 0.2777 0.4372 0.7348 0.039 Uiso 1 1 calc R . .
C31 C 0.5021(7) 0.3085(4) 0.7513(4) 0.0320(16) Uani 1 1 d . . .
H31 H 0.4158 0.2942 0.7702 0.038 Uiso 1 1 calc R . .
C32 C 0.4969(7) 0.3959(4) 0.7250(4) 0.0313(16) Uani 1 1 d . . .
C33 C 0.6230(7) 0.4194(4) 0.6969(4) 0.0317(16) Uani 1 1 d . . .
C34 C 0.7544(7) 0.3518(5) 0.6924(4) 0.0348(17) Uani 1 1 d . . .
C35 C 0.8932(7) 0.3728(5) 0.6561(5) 0.045(2) Uani 1 1 d . . .
C36 C 1.0206(8) 0.2878(5) 0.6537(5) 0.062(2) Uani 1 1 d . . .
H36A H 1.1056 0.3031 0.6283 0.093 Uiso 1 1 calc R . .
H36B H 0.9959 0.2437 0.6230 0.093 Uiso 1 1 calc R . .
H36C H 1.0408 0.2627 0.7084 0.093 Uiso 1 1 calc R . .
C37 C 0.8700(8) 0.4146(6) 0.5702(5) 0.059(2) Uani 1 1 d . . .
H37A H 0.7852 0.4660 0.5702 0.088 Uiso 1 1 calc R . .
H37B H 0.8556 0.3701 0.5359 0.088 Uiso 1 1 calc R . .
H37C H 0.9544 0.4342 0.5498 0.088 Uiso 1 1 calc R . .
C38 C 0.9355(8) 0.4373(5) 0.7068(5) 0.062(2) Uani 1 1 d . . .
H38A H 0.8590 0.4932 0.7078 0.092 Uiso 1 1 calc R . .
H38B H 1.0245 0.4495 0.6839 0.092 Uiso 1 1 calc R . .
H38C H 0.9503 0.4106 0.7615 0.092 Uiso 1 1 calc R . .
C39 C 0.7513(7) 0.2661(5) 0.7195(4) 0.0360(17) Uani 1 1 d . . .
H39 H 0.8389 0.2205 0.7164 0.043 Uiso 1 1 calc R . .
C40 C 0.6295(8) 0.2417(5) 0.7508(4) 0.0373(18) Uani 1 1 d . A .
C41 C 0.6375(8) 0.1447(5) 0.7811(5) 0.049(2) Uani 1 1 d . . .
C42 C 0.6801(19) 0.0852(12) 0.7112(10) 0.068(5) Uiso 0.50 1 d P A 1
H42A H 0.6924 0.0228 0.7307 0.102 Uiso 0.50 1 calc PR A 1
H42B H 0.7705 0.0923 0.6853 0.102 Uiso 0.50 1 calc PR A 1
H42C H 0.6048 0.1021 0.6724 0.102 Uiso 0.50 1 calc PR A 1
C43 C 0.496(2) 0.1336(14) 0.8239(13) 0.079(6) Uiso 0.50 1 d P A 1
H43A H 0.4229 0.1424 0.7846 0.119 Uiso 0.50 1 calc PR A 1
H43B H 0.4638 0.1778 0.8642 0.119 Uiso 0.50 1 calc PR A 1
H43C H 0.5129 0.0734 0.8500 0.119 Uiso 0.50 1 calc PR A 1
C44 C 0.742(2) 0.1137(15) 0.8483(14) 0.100(7) Uiso 0.50 1 d P A 1
H44A H 0.7260 0.0596 0.8768 0.150 Uiso 0.50 1 calc PR A 1
H44B H 0.7269 0.1608 0.8858 0.150 Uiso 0.50 1 calc PR A 1
H44C H 0.8410 0.1007 0.8254 0.150 Uiso 0.50 1 calc PR A 1
C42' C 0.594(2) 0.1445(14) 0.8706(12) 0.086(6) Uiso 0.50 1 d P A 2
H42D H 0.5019 0.1887 0.8794 0.129 Uiso 0.50 1 calc PR A 2
H42E H 0.6676 0.1595 0.8999 0.129 Uiso 0.50 1 calc PR A 2
H42F H 0.5854 0.0851 0.8899 0.129 Uiso 0.50 1 calc PR A 2
C43' C 0.524(3) 0.1122(18) 0.7543(17) 0.134(10) Uiso 0.50 1 d P A 2
H43D H 0.5253 0.0547 0.7827 0.200 Uiso 0.50 1 calc PR A 2
H43E H 0.5387 0.1048 0.6966 0.200 Uiso 0.50 1 calc PR A 2
H43F H 0.4315 0.1552 0.7653 0.200 Uiso 0.50 1 calc PR A 2
C44' C 0.785(2) 0.0825(16) 0.7872(15) 0.109(8) Uiso 0.50 1 d P A 2
H44D H 0.7773 0.0244 0.8114 0.164 Uiso 0.50 1 calc PR A 2
H44E H 0.8411 0.1073 0.8206 0.164 Uiso 0.50 1 calc PR A 2
H44F H 0.8315 0.0749 0.7336 0.164 Uiso 0.50 1 calc PR A 2
C45 C 0.2466(15) 0.0573(10) 0.5775(9) 0.046(4) Uiso 0.50 1 d P . .
H45A H 0.3291 0.0156 0.5521 0.070 Uiso 0.50 1 calc PR . .
H45B H 0.2611 0.0571 0.6347 0.070 Uiso 0.50 1 calc PR . .
H45C H 0.2368 0.1176 0.5526 0.070 Uiso 0.50 1 calc PR . .
C46 C 0.1266(19) 0.0323(13) 0.5680(11) 0.074(5) Uiso 0.50 1 d P . .
H46A H 0.0514 0.0788 0.5949 0.089 Uiso 0.50 1 calc PR . .
H46B H 0.1388 -0.0219 0.6047 0.089 Uiso 0.50 1 calc PR . .
C47 C 0.0545(13) 0.0128(10) 0.5063(9) 0.044(4) Uiso 0.50 1 d P . .
H47A H 0.0399 0.0682 0.4711 0.052 Uiso 0.50 1 calc PR . .
H47B H 0.1319 -0.0314 0.4784 0.052 Uiso 0.50 1 calc PR . .

loop_
_atom_site_aniso_label
_atom_site_aniso_U_11
_atom_site_aniso_U_22
_atom_site_aniso_U_33
_atom_site_aniso_U_23
_atom_site_aniso_U_13
_atom_site_aniso_U_12
Y 0.0304(4) 0.0297(4) 0.0268(4) -0.0005(3) 0.0029(3) -0.0092(3)
Si 0.0358(12) 0.0381(13) 0.0404(13) 0.0006(10) 0.0057(10) -0.0112(10)
N1 0.035(3) 0.041(4) 0.027(3) -0.010(3) 0.003(3) -0.016(3)
N2 0.032(3) 0.025(3) 0.025(3) -0.008(2) 0.002(3) -0.007(3)
O1 0.051(3) 0.044(3) 0.033(3) -0.007(2) -0.004(2) 0.000(3)
O2 0.033(3) 0.026(3) 0.040(3) -0.005(2) 0.008(2) -0.004(2)
O3 0.032(3) 0.033(3) 0.039(3) -0.009(2) 0.013(2) -0.011(2)
C1 0.022(4) 0.035(4) 0.035(4) -0.006(3) 0.001(3) -0.010(3)
C2 0.025(4) 0.031(4) 0.034(4) -0.004(3) -0.003(3) -0.010(3)
C3 0.022(4) 0.026(4) 0.038(4) -0.001(3) 0.004(3) -0.010(3)
C4 0.031(4) 0.038(4) 0.028(4) -0.006(3) 0.001(3) -0.011(3)
C5 0.031(4) 0.044(5) 0.031(4) -0.011(3) 0.011(3) -0.018(3)
C6 0.049(5) 0.053(5) 0.057(5) -0.020(4) 0.027(4) -0.028(4)
C7 0.028(4) 0.053(5) 0.050(5) -0.010(4) 0.012(4) -0.001(4)
C8 0.047(5) 0.055(5) 0.035(4) -0.008(4) 0.012(4) -0.011(4)
C9 0.029(4) 0.035(4) 0.030(4) -0.008(3) 0.002(3) -0.008(3)
C10 0.025(4) 0.032(4) 0.033(4) -0.003(3) -0.003(3) -0.008(3)
C11 0.036(4) 0.034(4) 0.043(4) -0.008(3) 0.005(4) -0.015(3)
C12 0.045(5) 0.052(5) 0.068(6) -0.020(4) -0.001(4) -0.017(4)
C13 0.059(5) 0.044(5) 0.049(5) 0.008(4) 0.006(4) -0.017(4)
C14 0.052(5) 0.036(5) 0.055(5) -0.012(4) 0.014(4) -0.022(4)
C15 0.029(4) 0.026(4) 0.025(4) -0.006(3) 0.003(3) -0.004(3)
C16 0.027(4) 0.040(4) 0.026(4) -0.004(3) 0.008(3) -0.010(3)
C17 0.041(4) 0.031(4) 0.029(4) -0.009(3) 0.002(3) -0.013(3)
C18 0.043(5) 0.034(4) 0.041(4) 0.005(3) -0.001(4) -0.019(4)
C19 0.048(5) 0.036(4) 0.038(4) 0.008(3) -0.007(4) -0.008(4)
C20 0.036(4) 0.052(5) 0.042(5) -0.004(4) -0.011(4) -0.009(4)
C21 0.037(4) 0.037(4) 0.033(4) -0.003(3) -0.001(3) -0.014(4)
C22 0.040(4) 0.042(5) 0.034(4) -0.005(3) 0.004(3) -0.008(4)
C23 0.082(7) 0.063(6) 0.066(6) -0.016(5) 0.028(5) -0.012(5)
C24 0.045(5) 0.046(5) 0.069(6) 0.012(4) -0.009(4) -0.006(4)
C25 0.059(6) 0.055(6) 0.086(7) 0.032(5) -0.017(5) -0.030(5)
C26 0.090(7) 0.063(6) 0.036(5) -0.015(4) 0.007(5) -0.001(5)
C27 0.126(9) 0.083(8) 0.037(5) 0.002(5) -0.008(6) -0.025(7)
C28 0.120(9) 0.067(7) 0.048(6) 0.002(5) -0.019(6) 0.005(6)
C29 0.057(5) 0.055(6) 0.043(5) 0.005(4) -0.015(4) 0.002(4)
C30 0.034(4) 0.032(4) 0.038(4) -0.016(3) 0.006(3) -0.015(3)
C31 0.040(4) 0.031(4) 0.027(4) -0.010(3) 0.011(3) -0.013(3)
C32 0.028(4) 0.034(4) 0.031(4) -0.014(3) 0.006(3) -0.005(3)
C33 0.038(4) 0.030(4) 0.026(4) -0.004(3) 0.001(3) -0.006(3)
C34 0.037(4) 0.036(4) 0.031(4) -0.004(3) 0.009(3) -0.012(3)
C35 0.035(4) 0.043(5) 0.057(5) -0.016(4) 0.007(4) -0.009(4)
C36 0.041(5) 0.050(5) 0.088(7) -0.006(5) 0.017(5) -0.007(4)
C37 0.046(5) 0.068(6) 0.055(5) -0.003(4) 0.025(4) -0.010(4)
C38 0.041(5) 0.062(6) 0.084(7) -0.022(5) 0.005(5) -0.015(4)
C39 0.032(4) 0.034(4) 0.037(4) -0.008(3) 0.003(3) -0.001(3)
C40 0.045(5) 0.030(4) 0.039(4) -0.006(3) 0.007(4) -0.015(4)
C41 0.051(5) 0.038(5) 0.050(5) 0.005(4) 0.005(4) -0.002(4)

loop_
_atom_type_symbol
_atom_type_description
_atom_type_scat_dispersion_real
_atom_type_scat_dispersion_imag
_atom_type_scat_source
C C 0.0033 0.0016 'International Tables Vol C Tables 4.2.6.8 and 6.1.1.4'
H H 0.0000 0.0000 'International Tables Vol C Tables 4.2.6.8 and 6.1.1.4'
N N 0.0061 0.0033 'International Tables Vol C Tables 4.2.6.8 and 6.1.1.4'
O O 0.0106 0.0060 'International Tables Vol C Tables 4.2.6.8 and 6.1.1.4'
Si Si 0.0817 0.0704 'International Tables Vol C Tables 4.2.6.8 and 6.1.1.4'
Y Y -2.7962 3.5667 'International Tables Vol C Tables 4.2.6.8 and 6.1.1.4'

loop_
_geom_angle_atom_site_label_1
_geom_angle_atom_site_label_2
_geom_angle_atom_site_label_3
_geom_angle
_geom_angle_site_symmetry_1
O3 Y O2 152.46(16) .
O3 Y O1 85.34(16) .
O2 Y O1 83.15(16) .
O3 Y C22 102.6(2) .
O2 Y C22 104.7(2) .
O1 Y C22 107.6(2) .
O3 Y N1 102.38(17) .
O2 Y N1 81.84(17) .
O1 Y N1 160.25(17) .
C22 Y N1 88.7(2) .
O3 Y N2 77.14(16) .
O2 Y N2 79.81(16) .
O1 Y N2 98.04(16) .
C22 Y N2 154.3(2) .
N1 Y N2 66.69(17) .
C22 Si C24 111.1(3) .
C22 Si C25 114.7(3) .
C24 Si C25 106.3(4) .
C22 Si C23 108.9(4) .
C24 Si C23 108.9(4) .
C25 Si C23 106.7(4) .
C17 N1 C21 116.5(6) .
C17 N1 Y 119.4(4) .
C21 N1 Y 120.8(4) .
C16 N2 C30 110.0(5) .
C16 N2 C1 109.4(5) .
C30 N2 C1 108.5(5) .
C16 N2 Y 114.0(4) .
C30 N2 Y 106.0(4) .
C1 N2 Y 108.9(4) .
C29 O1 C26 105.5(5) .
C29 O1 Y 128.5(4) .
C26 O1 Y 125.9(4) .
C33 O2 Y 133.8(4) .
C15 O3 Y 141.4(4) .
N2 C1 C2 116.4(5) .
N2 C1 H1A 108.2 .
C2 C1 H1A 108.2 .
N2 C1 H1B 108.2 .
C2 C1 H1B 108.2 .
H1A C1 H1B 107.3 .
C3 C2 C15 120.9(6) .
C3 C2 C1 120.1(6) .
C15 C2 C1 118.9(6) .
C4 C3 C2 121.6(6) .
C4 C3 H3 119.2 .
C2 C3 H3 119.2 .
C3 C4 C9 116.6(6) .
C3 C4 C5 125.1(6) .
C9 C4 C5 118.3(6) .
C4 C5 C6 112.0(5) .
C4 C5 C7 108.7(5) .
C6 C5 C7 108.8(6) .
C4 C5 C8 109.9(5) .
C6 C5 C8 108.1(6) .
C7 C5 C8 109.3(6) .
C5 C6 H6A 109.5 .
C5 C6 H6B 109.5 .
H6A C6 H6B 109.5 .
C5 C6 H6C 109.5 .
H6A C6 H6C 109.5 .
H6B C6 H6C 109.5 .
C5 C7 H7A 109.5 .
C5 C7 H7B 109.5 .
H7A C7 H7B 109.5 .
C5 C7 H7C 109.5 .
H7A C7 H7C 109.5 .
H7B C7 H7C 109.5 .
C5 C8 H8A 109.5 .
C5 C8 H8B 109.5 .
H8A C8 H8B 109.5 .
C5 C8 H8C 109.5 .
H8A C8 H8C 109.5 .
H8B C8 H8C 109.5 .
C10 C9 C4 124.7(6) .
C10 C9 H9 117.6 .
C4 C9 H9 117.6 .
C9 C10 C15 117.1(6) .
C9 C10 C11 121.8(6) .
C15 C10 C11 121.1(6) .
C10 C11 C13 110.1(6) .
C10 C11 C14 112.5(5) .
C13 C11 C14 106.7(6) .
C10 C11 C12 110.2(6) .
C13 C11 C12 109.9(6) .
C14 C11 C12 107.3(6) .
C11 C12 H12A 109.5 .
C11 C12 H12B 109.5 .
H12A C12 H12B 109.5 .
C11 C12 H12C 109.5 .
H12A C12 H12C 109.5 .
H12B C12 H12C 109.5 .
C11 C13 H13A 109.5 .
C11 C13 H13B 109.5 .
H13A C13 H13B 109.5 .
C11 C13 H13C 109.5 .
H13A C13 H13C 109.5 .
H13B C13 H13C 109.5 .
C11 C14 H14A 109.5 .
C11 C14 H14B 109.5 .
H14A C14 H14B 109.5 .
C11 C14 H14C 109.5 .
H14A C14 H14C 109.5 .
H14B C14 H14C 109.5 .
O3 C15 C2 118.6(5) .
O3 C15 C10 122.4(6) .
C2 C15 C10 119.0(6) .
N2 C16 C17 113.3(5) .
N2 C16 H16A 108.9 .
C17 C16 H16A 108.9 .
N2 C16 H16B 108.9 .
C17 C16 H16B 108.9 .
H16A C16 H16B 107.7 .
N1 C17 C18 121.6(6) .
N1 C17 C16 116.1(6) .
C18 C17 C16 122.2(6) .
C19 C18 C17 120.2(7) .
C19 C18 H18 119.9 .
C17 C18 H18 119.9 .
C18 C19 C20 119.1(7) .
C18 C19 H19 120.4 .
C20 C19 H19 120.4 .
C21 C20 C19 118.5(7) .
C21 C20 H20 120.8 .
C19 C20 H20 120.8 .
N1 C21 C20 124.1(7) .
N1 C21 H21 117.9 .
C20 C21 H21 117.9 .
Si C22 Y 122.6(3) .
Si C22 H22A 106.7 .
Y C22 H22A 106.7 .
Si C22 H22B 106.7 .
Y C22 H22B 106.7 .
H22A C22 H22B 106.6 .
Si C23 H23A 109.5 .
Si C23 H23B 109.5 .
H23A C23 H23B 109.5 .
Si C23 H23C 109.5 .
H23A C23 H23C 109.5 .
H23B C23 H23C 109.5 .
Si C24 H24A 109.5 .
Si C24 H24B 109.5 .
H24A C24 H24B 109.5 .
Si C24 H24C 109.5 .
H24A C24 H24C 109.5 .
H24B C24 H24C 109.5 .
Si C25 H25A 109.5 .
Si C25 H25B 109.5 .
H25A C25 H25B 109.5 .
Si C25 H25C 109.5 .
H25A C25 H25C 109.5 .
H25B C25 H25C 109.5 .
O1 C26 C27 102.7(7) .
O1 C26 H26A 111.2 .
C27 C26 H26A 111.2 .
O1 C26 H26B 111.2 .
C27 C26 H26B 111.2 .
H26A C26 H26B 109.1 .
C26 C27 C28 106.5(8) .
C26 C27 H27A 110.4 .
C28 C27 H27A 110.4 .
C26 C27 H27B 110.4 .
C28 C27 H27B 110.4 .
H27A C27 H27B 108.6 .
C29 C28 C27 103.4(7) .
C29 C28 H28A 111.1 .
C27 C28 H28A 111.1 .
C29 C28 H28B 111.1 .
C27 C28 H28B 111.1 .
H28A C28 H28B 109.1 .
O1 C29 C28 108.1(7) .
O1 C29 H29A 110.1 .
C28 C29 H29A 110.1 .
O1 C29 H29B 110.1 .
C28 C29 H29B 110.1 .
H29A C29 H29B 108.4 .
N2 C30 C32 115.7(5) .
N2 C30 H30A 108.4 .
C32 C30 H30A 108.4 .
N2 C30 H30B 108.4 .
C32 C30 H30B 108.4 .
H30A C30 H30B 107.4 .
C40 C31 C32 121.7(6) .
C40 C31 H31 119.1 .
C32 C31 H31 119.1 .
C31 C32 C33 120.6(6) .
C31 C32 C30 120.6(6) .
C33 C32 C30 118.8(6) .
O2 C33 C32 118.5(6) .
O2 C33 C34 122.4(6) .
C32 C33 C34 119.1(6) .
C39 C34 C33 117.1(6) .
C39 C34 C35 121.8(6) .
C33 C34 C35 121.1(6) .
C38 C35 C37 109.5(7) .
C38 C35 C34 110.0(6) .
C37 C35 C34 110.0(6) .
C38 C35 C36 107.1(6) .
C37 C35 C36 108.5(6) .
C34 C35 C36 111.7(6) .
C35 C36 H36A 109.5 .
C35 C36 H36B 109.5 .
H36A C36 H36B 109.5 .
C35 C36 H36C 109.5 .
H36A C36 H36C 109.5 .
H36B C36 H36C 109.5 .
C35 C37 H37A 109.5 .
C35 C37 H37B 109.5 .
H37A C37 H37B 109.5 .
C35 C37 H37C 109.5 .
H37A C37 H37C 109.5 .
H37B C37 H37C 109.5 .
C35 C38 H38A 109.5 .
C35 C38 H38B 109.5 .
H38A C38 H38B 109.5 .
C35 C38 H38C 109.5 .
H38A C38 H38C 109.5 .
H38B C38 H38C 109.5 .
C34 C39 C40 125.0(6) .
C34 C39 H39 117.5 .
C40 C39 H39 117.5 .
C31 C40 C39 116.4(6) .
C31 C40 C41 122.4(6) .
C39 C40 C41 121.1(6) .
C43' C41 C44' 119.2(15) .
C43' C41 C44 133.7(15) .
C44' C41 C44 45.5(10) .
C43' C41 C42' 98.3(14) .
C44' C41 C42' 97.5(13) .
C44 C41 C42' 55.1(10) .
C43' C41 C42 65.0(12) .
C44' C41 C42 67.5(11) .
C44 C41 C42 111.6(12) .
C42' C41 C42 143.2(12) .
C43' C41 C40 113.5(12) .
C44' C41 C40 116.4(11) .
C44 C41 C40 110.9(10) .
C42' C41 C40 107.7(9) .
C42 C41 C40 109.1(9) .
C43' C41 C43 48.6(11) .
C44' C41 C43 127.6(13) .
C44 C41 C43 101.3(12) .
C42' C41 C43 51.1(9) .
C42 C41 C43 110.6(12) .
C40 C41 C43 113.3(9) .
C41 C42 H42A 109.5 .
C41 C42 H42B 109.5 .
C41 C42 H42C 109.5 .
C41 C43 H43A 109.5 .
C41 C43 H43B 109.5 .
C41 C43 H43C 109.5 .
C41 C44 H44A 109.5 .
C41 C44 H44B 109.5 .
C41 C44 H44C 109.5 .
C41 C42' H42D 109.5 .
C41 C42' H42E 109.5 .
H42D C42' H42E 109.5 .
C41 C42' H42F 109.5 .
H42D C42' H42F 109.5 .
H42E C42' H42F 109.5 .
C41 C43' H43D 109.5 .
C41 C43' H43E 109.5 .
H43D C43' H43E 109.5 .
C41 C43' H43F 109.5 .
H43D C43' H43F 109.5 .
H43E C43' H43F 109.5 .
C41 C44' H44D 109.5 .
C41 C44' H44E 109.5 .
H44D C44' H44E 109.5 .
C41 C44' H44F 109.5 .
H44D C44' H44F 109.5 .
H44E C44' H44F 109.5 .
C46 C45 H45A 109.5 .
C46 C45 H45B 109.5 .
H45A C45 H45B 109.5 .
C46 C45 H45C 109.5 .
H45A C45 H45C 109.5 .
H45B C45 H45C 109.5 .
C45 C46 C47 138.4(17) .
C45 C46 H46A 102.5 .
C47 C46 H46A 102.5 .
C45 C46 H46B 102.5 .
C47 C46 H46B 102.5 .
H46A C46 H46B 104.9 .
C47 C47 C46 141(2) 2_556
C47 C47 H47A 101.6 2_556
C46 C47 H47A 101.6 .
C47 C47 H47B 101.6 2_556
C46 C47 H47B 101.6 .
H47A C47 H47B 104.6 .

loop_
_geom_bond_atom_site_label_1
_geom_bond_atom_site_label_2
_geom_bond_distance
_geom_bond_site_symmetry_2
Y O3 2.117(4) .
Y O2 2.153(4) .
Y O1 2.356(5) .
Y C22 2.449(7) .
Y N1 2.525(6) .
Y N2 2.579(5) .
Si C22 1.815(7) .
Si C24 1.873(7) .
Si C25 1.862(8) .
Si C23 1.881(8) .
N1 C17 1.355(8) .
N1 C21 1.360(8) .
N2 C16 1.471(7) .
N2 C30 1.484(7) .
N2 C1 1.497(7) .
O1 C29 1.446(8) .
O1 C26 1.463(8) .
O2 C33 1.330(7) .
O3 C15 1.344(7) .
C1 C2 1.523(8) .
C1 H1A 0.9900 .
C1 H1B 0.9900 .
C2 C3 1.390(8) .
C2 C15 1.398(8) .
C3 C4 1.382(8) .
C3 H3 0.9500 .
C4 C9 1.398(9) .
C4 C5 1.532(8) .
C5 C6 1.529(9) .
C5 C7 1.530(9) .
C5 C8 1.553(9) .
C6 H6A 0.9800 .
C6 H6B 0.9800 .
C6 H6C 0.9800 .
C7 H7A 0.9800 .
C7 H7B 0.9800 .
C7 H7C 0.9800 .
C8 H8A 0.9800 .
C8 H8B 0.9800 .
C8 H8C 0.9800 .
C9 C10 1.383(8) .
C9 H9 0.9500 .
C10 C15 1.429(8) .
C10 C11 1.522(9) .
C11 C13 1.539(9) .
C11 C14 1.529(9) .
C11 C12 1.555(9) .
C12 H12A 0.9800 .
C12 H12B 0.9800 .
C12 H12C 0.9800 .
C13 H13A 0.9800 .
C13 H13B 0.9800 .
C13 H13C 0.9800 .
C14 H14A 0.9800 .
C14 H14B 0.9800 .
C14 H14C 0.9800 .
C16 C17 1.500(9) .
C16 H16A 0.9900 .
C16 H16B 0.9900 .
C17 C18 1.396(9) .
C18 C19 1.355(9) .
C18 H18 0.9500 .
C19 C20 1.385(9) .
C19 H19 0.9500 .
C20 C21 1.361(9) .
C20 H20 0.9500 .
C21 H21 0.9500 .
C22 H22A 0.9900 .
C22 H22B 0.9900 .
C23 H23A 0.9800 .
C23 H23B 0.9800 .
C23 H23C 0.9800 .
C24 H24A 0.9800 .
C24 H24B 0.9800 .
C24 H24C 0.9800 .
C25 H25A 0.9800 .
C25 H25B 0.9800 .
C25 H25C 0.9800 .
C26 C27 1.498(11) .
C26 H26A 0.9900 .
C26 H26B 0.9900 .
C27 C28 1.507(12) .
C27 H27A 0.9900 .
C27 H27B 0.9900 .
C28 C29 1.506(11) .
C28 H28A 0.9900 .
C28 H28B 0.9900 .
C29 H29A 0.9900 .
C29 H29B 0.9900 .
C30 C32 1.505(8) .
C30 H30A 0.9900 .
C30 H30B 0.9900 .
C31 C40 1.383(9) .
C31 C32 1.387(9) .
C31 H31 0.9500 .
C32 C33 1.410(9) .
C33 C34 1.418(9) .
C34 C39 1.384(9) .
C34 C35 1.544(9) .
C35 C38 1.522(10) .
C35 C37 1.539(10) .
C35 C36 1.549(9) .
C36 H36A 0.9800 .
C36 H36B 0.9800 .
C36 H36C 0.9800 .
C37 H37A 0.9800 .
C37 H37B 0.9800 .
C37 H37C 0.9800 .
C38 H38A 0.9800 .
C38 H38B 0.9800 .
C38 H38C 0.9800 .
C39 C40 1.394(9) .
C39 H39 0.9500 .
C40 C41 1.540(10) .
C41 C43' 1.44(2) .
C41 C44' 1.50(2) .
C41 C44 1.53(2) .
C41 C42' 1.53(2) .
C41 C42 1.519(18) .
C41 C43 1.546(19) .
C42 H42A 0.9800 .
C42 H42B 0.9800 .
C42 H42C 0.9800 .
C43 H43A 0.9800 .
C43 H43B 0.9800 .
C43 H43C 0.9800 .
C44 H44A 0.9800 .
C44 H44B 0.9800 .
C44 H44C 0.9800 .
C42' H42D 0.9800 .
C42' H42E 0.9800 .
C42' H42F 0.9800 .
C43' H43D 0.9800 .
C43' H43E 0.9800 .
C43' H43F 0.9800 .
C44' H44D 0.9800 .
C44' H44E 0.9800 .
C44' H44F 0.9800 .
C45 C46 1.348(19) .
C45 H45A 0.9800 .
C45 H45B 0.9800 .
C45 H45C 0.9800 .
C46 C47 1.386(19) .
C46 H46A 0.9900 .
C46 H46B 0.9900 .
C47 C47 1.26(2) 2_556
C47 H47A 0.9900 .
C47 H47B 0.9900 .
